data_4108476
loop_
_publ_author_name
'Douglas C. Beshore'
'Amos B. Smith'

_publ_section_title
;
 The Lyconadins: Enantioselective Total Syntheses of (+)-Lyconadin A and
 (-)-Lyconadin B
;
_journal_name_full 'Journal of the American Chemical Society'
_journal_page_first 13778
_journal_page_last 13789
_journal_paper_doi 10.1021/ja804939r
_journal_volume 130
_journal_year 2008
_chemical_formula_sum 'C15 H18 O5'
_chemical_formula_weight 278.29
_space_group_IT_number 14
_symmetry_cell_setting monoclinic
_symmetry_Int_Tables_number 14
_symmetry_space_group_name_Hall '-P 2yn'
_symmetry_space_group_name_H-M 'P 1 21/n 1'
_atom_sites_solution_hydrogens geom
_atom_sites_solution_primary direct
_audit_creation_method SHELXL-97
_cell_angle_alpha 90.00
_cell_angle_beta 96.294(2)
_cell_angle_gamma 90.00
_cell_formula_units_Z 4
_cell_length_a 9.5050(6)
_cell_length_b 6.3017(4)
_cell_length_c 22.2972(17)
_cell_measurement_temperature 143(1)
_cell_volume 1327.50(16)
_computing_data_collection 'CrystalClear (Rigaku, 1999)'
_computing_data_reduction 'CrystalClear (Rigaku, 1999)'
_computing_structure_refinement 'SHELXL-97 (Sheldrick, 1997)'
_computing_structure_solution 'SIR97 (Altomare, 1999)'
_diffrn_ambient_temperature 143(1)
_diffrn_measured_fraction_theta_full 0.996
_diffrn_measured_fraction_theta_max 0.996
_diffrn_measurement_device 'CCD Area Detector'
_diffrn_measurement_device_type 'Rigaku Mercury'
_diffrn_measurement_method 'phi and omega rotations'
_diffrn_radiation_monochromator graphite
_diffrn_radiation_source 'rotating anode'
_diffrn_radiation_type MoK\a
_diffrn_radiation_wavelength 0.71069
_diffrn_reflns_av_R_equivalents 0.0177
_diffrn_reflns_av_sigmaI/netI 0.0368
_diffrn_reflns_limit_h_max 11
_diffrn_reflns_limit_h_min -10
_diffrn_reflns_limit_k_max 7
_diffrn_reflns_limit_k_min -6
_diffrn_reflns_limit_l_max 24
_diffrn_reflns_limit_l_min -26
_diffrn_reflns_number 7699
_diffrn_reflns_theta_full 25.02
_diffrn_reflns_theta_max 25.02
_diffrn_reflns_theta_min 3.31
_exptl_absorpt_coefficient_mu 0.104
_exptl_absorpt_correction_T_max 1.0000
_exptl_absorpt_correction_T_min 0.8384
_exptl_absorpt_correction_type multi-scan
_exptl_crystal_density_diffrn 1.392
_exptl_crystal_F_000 592
_exptl_crystal_size_max 0.35
_exptl_crystal_size_mid 0.22
_exptl_crystal_size_min 0.08
_refine_diff_density_max 0.188
_refine_diff_density_min -0.180
_refine_diff_density_rms 0.039
_refine_ls_extinction_method none
_refine_ls_goodness_of_fit_ref 0.966
_refine_ls_hydrogen_treatment constr
_refine_ls_matrix_type full
_refine_ls_number_parameters 184
_refine_ls_number_reflns 2341
_refine_ls_number_restraints 0
_refine_ls_restrained_S_all 0.966
_refine_ls_R_factor_all 0.0461
_refine_ls_R_factor_gt 0.0341
_refine_ls_shift/su_max 0.000
_refine_ls_shift/su_mean 0.000
_refine_ls_structure_factor_coef Fsqd
_refine_ls_weighting_details 'calc w=1/[\s^2^(Fo^2^)+(0.0476P)^2^+0.0000P] where P=(Fo^2^+2Fc^2^)/3'
_refine_ls_weighting_scheme calc
_refine_ls_wR_factor_gt 0.0815
_refine_ls_wR_factor_ref 0.0872
_reflns_number_gt 1751
_reflns_number_total 2341
_reflns_threshold_expression >2sigma(I)
_cod_data_source_file ja804939r_si_004.cif
_cod_data_source_block shelxl
_cod_original_sg_symbol_H-M 'P 21/n '
_cod_database_code 4108476

loop_
_symmetry_equiv_pos_as_xyz
'x, y, z'
'-x+1/2, y+1/2, -z+1/2'
'-x, -y, -z'
'x-1/2, -y-1/2, z-1/2'

loop_
_atom_site_label
_atom_site_type_symbol
_atom_site_fract_x
_atom_site_fract_y
_atom_site_fract_z
_atom_site_U_iso_or_equiv
_atom_site_adp_type
_atom_site_occupancy
_atom_site_symmetry_multiplicity
_atom_site_calc_flag
_atom_site_refinement_flags
C1 C 0.28073(14) 0.2661(2) 0.30901(7) 0.0251(4) Uani 1 1 d .
H1A H 0.3232 0.3303 0.2758 0.033 Uiso 1 1 calc R
H1B H 0.2361 0.1349 0.2943 0.033 Uiso 1 1 calc R
C2 C 0.40016(14) 0.2113(2) 0.35950(7) 0.0223(3) Uani 1 1 d .
H2 H 0.4482 0.0828 0.3476 0.030 Uiso 1 1 calc R
C3 C 0.33750(15) 0.1657(2) 0.41869(7) 0.0253(4) Uani 1 1 d .
H3A H 0.2879 0.0310 0.4159 0.034 Uiso 1 1 calc R
H3B H 0.4126 0.1576 0.4518 0.034 Uiso 1 1 calc R
C4 C 0.23507(15) 0.3443(2) 0.43014(7) 0.0258(4) Uani 1 1 d .
H4 H 0.2082 0.3384 0.4713 0.034 Uiso 1 1 calc R
C5 C 0.10514(15) 0.3279(3) 0.38307(7) 0.0306(4) Uani 1 1 d .
H5A H 0.0739 0.1822 0.3771 0.041 Uiso 1 1 calc R
H5B H 0.0273 0.4138 0.3941 0.041 Uiso 1 1 calc R
C6 C 0.16528(14) 0.4159(3) 0.32732(7) 0.0260(4) Uani 1 1 d .
H6 H 0.0907 0.4386 0.2940 0.035 Uiso 1 1 calc R
C7 C 0.22633(14) 0.6251(2) 0.35236(7) 0.0255(4) Uani 1 1 d .
H7A H 0.1521 0.7292 0.3551 0.034 Uiso 1 1 calc R
H7B H 0.2946 0.6815 0.3272 0.034 Uiso 1 1 calc R
C8 C 0.29914(14) 0.5657(2) 0.41637(7) 0.0223(3) Uani 1 1 d .
H8 H 0.2750 0.6704 0.4461 0.030 Uiso 1 1 calc R
C9 C 0.45624(14) 0.5603(2) 0.41445(6) 0.0200(3) Uani 1 1 d .
C10 C 0.51328(13) 0.3874(2) 0.37403(6) 0.0208(3) Uani 1 1 d .
C11 C 0.64911(14) 0.3050(2) 0.40835(7) 0.0240(4) Uani 1 1 d .
H11 H 0.7026 0.4039 0.4320 0.032 Uiso 1 1 calc R
C12 C 0.70080(14) 0.1105(2) 0.40887(7) 0.0250(4) Uani 1 1 d .
H12 H 0.6544 0.0051 0.3851 0.033 Uiso 1 1 calc R
C13 C 0.83248(14) 0.0624(3) 0.44741(7) 0.0249(4) Uani 1 1 d .
C14 C 0.55621(13) 0.4936(3) 0.31676(7) 0.0232(4) Uani 1 1 d .
C15 C 0.64063(18) 0.4253(3) 0.22268(8) 0.0413(5) Uani 1 1 d .
H15A H 0.5732 0.5286 0.2059 0.062 Uiso 1 1 calc R
H15B H 0.6438 0.3092 0.1950 0.062 Uiso 1 1 calc R
H15C H 0.7325 0.4896 0.2296 0.062 Uiso 1 1 calc R
O1 O 0.53604(10) 0.68451(16) 0.44218(5) 0.0292(3) Uani 1 1 d .
O2 O 0.88565(10) 0.18295(18) 0.48665(5) 0.0327(3) Uani 1 1 d .
O3 O 0.55220(11) 0.68019(18) 0.30629(5) 0.0355(3) Uani 1 1 d .
O4 O 0.59891(11) 0.34745(17) 0.27927(5) 0.0320(3) Uani 1 1 d .
O5 O 0.88846(10) -0.12263(17) 0.43566(5) 0.0315(3) Uani 1 1 d .
H5 H 0.9604 -0.1421 0.4589 0.047 Uiso 1 1 calc R

loop_
_atom_site_aniso_label
_atom_site_aniso_U_11
_atom_site_aniso_U_22
_atom_site_aniso_U_33
_atom_site_aniso_U_23
_atom_site_aniso_U_13
_atom_site_aniso_U_12
C1 0.0299(8) 0.0246(9) 0.0199(9) -0.0035(7) -0.0019(6) -0.0053(6)
C2 0.0276(7) 0.0164(8) 0.0221(9) -0.0015(7) -0.0007(6) 0.0012(6)
C3 0.0327(8) 0.0191(8) 0.0234(9) 0.0018(7) -0.0003(6) -0.0065(6)
C4 0.0296(8) 0.0279(9) 0.0208(9) 0.0001(7) 0.0063(6) -0.0059(6)
C5 0.0263(8) 0.0320(10) 0.0339(10) -0.0023(8) 0.0044(7) -0.0062(7)
C6 0.0213(7) 0.0311(9) 0.0244(9) 0.0004(7) -0.0028(6) -0.0012(6)
C7 0.0232(7) 0.0256(9) 0.0273(9) 0.0022(7) 0.0015(6) 0.0041(6)
C8 0.0268(7) 0.0203(8) 0.0202(8) -0.0024(7) 0.0037(6) -0.0002(6)
C9 0.0277(7) 0.0166(8) 0.0149(8) 0.0036(6) -0.0011(6) 0.0000(6)
C10 0.0232(7) 0.0200(8) 0.0186(8) 0.0013(6) 0.0001(6) 0.0005(6)
C11 0.0247(7) 0.0269(9) 0.0200(9) 0.0012(7) 0.0006(6) 0.0002(6)
C12 0.0245(7) 0.0269(9) 0.0237(9) 0.0028(7) 0.0030(6) 0.0021(6)
C13 0.0262(7) 0.0270(9) 0.0229(9) 0.0061(7) 0.0096(7) 0.0051(7)
C14 0.0187(7) 0.0276(10) 0.0228(9) 0.0007(7) 0.0001(6) 0.0020(6)
C15 0.0447(10) 0.0571(13) 0.0243(10) 0.0055(9) 0.0139(7) 0.0094(9)
O1 0.0308(6) 0.0247(6) 0.0309(7) -0.0061(5) -0.0026(5) -0.0033(5)
O2 0.0303(6) 0.0394(7) 0.0274(7) -0.0029(6) -0.0010(5) 0.0131(5)
O3 0.0444(7) 0.0275(7) 0.0365(7) 0.0082(6) 0.0134(5) 0.0006(5)
O4 0.0403(6) 0.0362(7) 0.0209(6) 0.0013(5) 0.0096(5) 0.0074(5)
O5 0.0296(6) 0.0319(7) 0.0324(7) 0.0031(5) 0.0002(5) 0.0116(5)

loop_
_atom_type_symbol
_atom_type_description
_atom_type_scat_dispersion_real
_atom_type_scat_dispersion_imag
_atom_type_scat_source
C C 0.0033 0.0016 'International Tables Vol C Tables 4.2.6.8 and 6.1.1.4'
H H 0.0000 0.0000 'International Tables Vol C Tables 4.2.6.8 and 6.1.1.4'
O O 0.0106 0.0060 'International Tables Vol C Tables 4.2.6.8 and 6.1.1.4'

loop_
_geom_angle_atom_site_label_1
_geom_angle_atom_site_label_2
_geom_angle_atom_site_label_3
_geom_angle
C6 C1 C2 115.61(12)
C3 C2 C1 110.16(11)
C3 C2 C10 106.22(11)
C1 C2 C10 115.33(12)
C4 C3 C2 108.69(12)
C3 C4 C5 108.42(13)
C3 C4 C8 110.79(11)
C5 C4 C8 103.13(12)
C6 C5 C4 100.79(11)
C7 C6 C5 100.21(12)
C7 C6 C1 112.04(11)
C5 C6 C1 109.59(13)
C6 C7 C8 103.90(12)
C9 C8 C7 108.80(11)
C9 C8 C4 113.32(12)
C7 C8 C4 104.47(12)
O1 C9 C8 122.76(13)
O1 C9 C10 120.79(12)
C8 C9 C10 116.45(12)
C11 C10 C14 106.22(10)
C11 C10 C9 106.24(12)
C14 C10 C9 108.59(12)
C11 C10 C2 113.05(12)
C14 C10 C2 112.24(12)
C9 C10 C2 110.20(11)
C12 C11 C10 128.10(14)
C11 C12 C13 119.26(15)
O2 C13 O5 123.07(13)
O2 C13 C12 123.22(14)
O5 C13 C12 113.70(14)
O3 C14 O4 124.03(14)
O3 C14 C10 125.71(13)
O4 C14 C10 110.27(13)
C14 O4 C15 116.25(13)

loop_
_geom_bond_atom_site_label_1
_geom_bond_atom_site_label_2
_geom_bond_distance
C1 C6 1.536(2)
C1 C2 1.548(2)
C2 C3 1.533(2)
C2 C10 1.5544(19)
C3 C4 1.528(2)
C4 C5 1.534(2)
C4 C8 1.566(2)
C5 C6 1.528(2)
C6 C7 1.522(2)
C7 C8 1.562(2)
C8 C9 1.4989(19)
C9 O1 1.2112(17)
C9 C10 1.550(2)
C10 C11 1.5184(19)
C10 C14 1.536(2)
C11 C12 1.320(2)
C12 C13 1.470(2)
C13 O2 1.2250(19)
C13 O5 1.3200(18)
C14 O3 1.1987(18)
C14 O4 1.3363(18)
C15 O4 1.4490(19)

loop_
_geom_hbond_atom_site_label_D
_geom_hbond_atom_site_label_H
_geom_hbond_atom_site_label_A
_geom_hbond_distance_DH
_geom_hbond_distance_HA
_geom_hbond_distance_DA
_geom_hbond_angle_DHA
_geom_hbond_site_symmetry_A
O5 H5 O2 0.82 1.82 2.6343(15) 177.1 3_756
